data_4517815
loop_
_publ_author_name
'Blumenberg, Jonas'
'Kampert, Florian'
'Hepp, Alexander'
'Hahn, F. Ekkehardt'

_publ_section_title
;
 Synthesis of IrIII Hydrido Complexes by Oxidative Addition of Halogenated
 Theophylline and Adenine Derivatives
;
_journal_name_full 'ACS Omega'
_journal_paper_doi 10.1021/acsomega.0c02290
_journal_year 2020
_chemical_formula_moiety 'C41 H35 Cl2 Fe Ir N4 O2 P2, 2(C4 H8 O)'
_chemical_formula_sum 'C49 H51 Cl2 Fe Ir N4 O4 P2'
_chemical_formula_weight 1140.82
_space_group_crystal_system triclinic
_space_group_IT_number 2
_space_group_name_Hall '-P 1'
_space_group_name_H-M_alt 'P -1'
_atom_sites_solution_hydrogens mixed
_audit_creation_date 2020-05-19
_audit_creation_method
;
Olex2 1.3
(compiled 2020.02.04 svn.rd84adfe8 for OlexSys, GUI svn.r6032)
;
_cell_angle_alpha 104.650(2)
_cell_angle_beta 107.734(2)
_cell_angle_gamma 95.338(2)
_cell_formula_units_Z 2
_cell_length_a 11.7350(3)
_cell_length_b 12.2363(3)
_cell_length_c 17.4937(5)
_cell_measurement_reflns_used 9910
_cell_measurement_temperature 100(2)
_cell_measurement_theta_max 27.82
_cell_measurement_theta_min 2.30
_cell_volume 2275.06(11)
_computing_cell_refinement 'Bruker SAINT+'
_computing_data_collection 'Bruker SMART'
_computing_data_reduction 'Bruker SHELXTL'
_computing_molecular_graphics 'Olex2 1.3 (Dolomanov et al., 2009)'
_computing_publication_material 'Olex2 1.3 (Dolomanov et al., 2009)'
_computing_structure_refinement 'SHELXL 2018/3 (Sheldrick, 2015)'
_computing_structure_solution 'SHELXS-2013 (Sheldrick, 2013)'
_diffrn_ambient_temperature 99.98
_diffrn_measured_fraction_theta_full 0.998
_diffrn_measured_fraction_theta_max 0.994
_diffrn_measurement_device_type 'CCD area detector'
_diffrn_measurement_method 'omega scans'
_diffrn_radiation_type MoK\a
_diffrn_radiation_wavelength 0.71073
_diffrn_reflns_av_R_equivalents 0.0508
_diffrn_reflns_av_unetI/netI 0.0563
_diffrn_reflns_Laue_measured_fraction_full 0.998
_diffrn_reflns_Laue_measured_fraction_max 0.994
_diffrn_reflns_limit_h_max 15
_diffrn_reflns_limit_h_min -15
_diffrn_reflns_limit_k_max 16
_diffrn_reflns_limit_k_min -16
_diffrn_reflns_limit_l_max 23
_diffrn_reflns_limit_l_min -23
_diffrn_reflns_number 31619
_diffrn_reflns_point_group_measured_fraction_full 0.998
_diffrn_reflns_point_group_measured_fraction_max 0.994
_diffrn_reflns_theta_full 25.242
_diffrn_reflns_theta_max 27.980
_diffrn_reflns_theta_min 1.750
_exptl_absorpt_coefficient_mu 3.479
_exptl_absorpt_correction_T_max 0.7456
_exptl_absorpt_correction_T_min 0.5711
_exptl_absorpt_correction_type empirical
_exptl_absorpt_process_details SADABS
_exptl_crystal_colour orange
_exptl_crystal_colour_primary orange
_exptl_crystal_density_diffrn 1.665
_exptl_crystal_description plate
_exptl_crystal_F_000 1144
_exptl_crystal_size_max 0.31
_exptl_crystal_size_mid 0.08
_exptl_crystal_size_min 0.02
_refine_diff_density_max 3.361
_refine_diff_density_min -1.845
_refine_diff_density_rms 0.184
_refine_ls_extinction_method none
_refine_ls_goodness_of_fit_ref 1.127
_refine_ls_hydrogen_treatment mixed
_refine_ls_matrix_type full
_refine_ls_number_parameters 574
_refine_ls_number_reflns 10922
_refine_ls_number_restraints 6
_refine_ls_restrained_S_all 1.131
_refine_ls_R_factor_all 0.0531
_refine_ls_R_factor_gt 0.0463
_refine_ls_shift/su_max 0.001
_refine_ls_shift/su_mean 0.000
_refine_ls_structure_factor_coef Fsqd
_refine_ls_weighting_details 'w=1/[\s^2^(Fo^2^)+(0.0260P)^2^+19.4284P] where P=(Fo^2^+2Fc^2^)/3'
_refine_ls_weighting_scheme calc
_refine_ls_wR_factor_gt 0.1106
_refine_ls_wR_factor_ref 0.1134
_reflns_Friedel_coverage 0.000
_reflns_number_gt 9806
_reflns_number_total 10922
_reflns_threshold_expression 'I > 2\s(I)'
_cod_data_source_file ao0c02290_si_004.cif
_cod_data_source_block sad_a
_cod_database_code 4517815
_shelx_shelxl_version_number 2018/3
_shelx_space_group_comment
;
The symmetry employed for this shelxl refinement is uniquely defined
by the following loop, which should always be used as a source of
symmetry information in preference to the above space-group names.
They are only intended as comments.
;
_shelx_estimated_absorpt_t_max 0.934
_shelx_estimated_absorpt_t_min 0.412
_olex2_refinement_description
;
1. Fixed Uiso
 At 1.2 times of:
  All C(H) groups, All C(H,H) groups
 At 1.5 times of:
  All C(H,H,H) groups
2. Uiso/Uaniso restraints and constraints
Uanis(C4) \\sim Ueq: with sigma of 0.002 and sigma for terminal atoms of 0.04
3.a Ternary CH refined with riding coordinates:
 C37(H37), C38(H38), C39(H39), C40(H40), C42(H42), C43(H43), C44(H44), C45(H45)
3.b Secondary CH2 refined with riding coordinates:
 C101(H10D,H10E), C102(H10F,H10G), C103(H10H,H10I), C104(H10J,H10K), C201(H20A,
 H20B), C202(H20C,H20D), C203(H20E,H20F), C204(H20G,H20H)
3.c Aromatic/amide H refined with riding coordinates:
 C13(H13), C14(H14), C15(H15), C16(H16), C17(H17), C19(H19), C20(H20),
 C21(H21), C22(H22), C23(H23), C25(H25), C26(H26), C27(H27), C28(H28), C29(H29),
  C31(H31), C32(H32), C33(H33), C34(H34), C35(H35)
3.d Idealised Me refined as rotating group:
 C10(H10A,H10B,H10C), C11(H11A,H11B,H11C)
;
_olex2_submission_special_instructions 'No special instructions were received'

loop_
_space_group_symop_operation_xyz
'x, y, z'
'-x, -y, -z'

loop_
_atom_site_label
_atom_site_type_symbol
_atom_site_fract_x
_atom_site_fract_y
_atom_site_fract_z
_atom_site_U_iso_or_equiv
_atom_site_adp_type
_atom_site_occupancy
_atom_site_site_symmetry_order
_atom_site_calc_flag
_atom_site_refinement_flags_posn
_atom_site_refinement_flags_adp
_atom_site_refinement_flags_occupancy
_atom_site_disorder_assembly
_atom_site_disorder_group
Ir1 Ir 0.60299(2) 0.68377(2) 0.75718(2) 0.01085(6) Uani 1 1 d . . . . .
Cl1 Cl 0.43823(12) 0.52830(11) 0.67046(9) 0.0183(3) Uani 1 1 d . . . . .
P1 P 0.76542(12) 0.81818(12) 0.84510(9) 0.0112(3) Uani 1 1 d . . . . .
C12 C 0.8730(5) 0.7597(5) 0.9170(4) 0.0167(11) Uani 1 1 d . . . . .
C13 C 0.9514(5) 0.6932(5) 0.8884(4) 0.0205(12) Uani 1 1 d . . . . .
H13 H 0.952874 0.683059 0.833033 0.025 Uiso 1 1 calc R U . . .
C14 C 1.0271(6) 0.6422(6) 0.9418(5) 0.0316(17) Uani 1 1 d . . . . .
H14 H 1.079874 0.596845 0.922481 0.038 Uiso 1 1 calc R U . . .
C15 C 1.0262(7) 0.6567(6) 1.0211(5) 0.0368(19) Uani 1 1 d . . . . .
H15 H 1.077228 0.620563 1.056693 0.044 Uiso 1 1 calc R U . . .
C16 C 0.9515(7) 0.7236(7) 1.0499(5) 0.0368(18) Uani 1 1 d . . . . .
H16 H 0.953313 0.735431 1.106140 0.044 Uiso 1 1 calc R U . . .
C17 C 0.8731(6) 0.7744(5) 0.9978(4) 0.0246(13) Uani 1 1 d . . . . .
H17 H 0.820080 0.818670 1.017831 0.030 Uiso 1 1 calc R U . . .
C18 C 0.8601(5) 0.8854(5) 0.7982(4) 0.0153(11) Uani 1 1 d . . . . .
C19 C 0.8123(6) 0.8856(5) 0.7149(4) 0.0186(12) Uani 1 1 d . . . . .
H19 H 0.731644 0.846868 0.681316 0.022 Uiso 1 1 calc R U . . .
C20 C 0.8831(7) 0.9426(5) 0.6812(4) 0.0256(14) Uani 1 1 d . . . . .
H20 H 0.849621 0.943886 0.624709 0.031 Uiso 1 1 calc R U . . .
C21 C 1.0016(7) 0.9975(5) 0.7283(5) 0.0278(15) Uani 1 1 d . . . . .
H21 H 1.049247 1.036521 0.704706 0.033 Uiso 1 1 calc R U . . .
C22 C 1.0494(6) 0.9949(5) 0.8099(5) 0.0271(14) Uani 1 1 d . . . . .
H22 H 1.131231 1.031330 0.842318 0.032 Uiso 1 1 calc R U . . .
C23 C 0.9803(6) 0.9401(5) 0.8454(4) 0.0204(12) Uani 1 1 d . . . . .
H23 H 1.014507 0.939617 0.901981 0.024 Uiso 1 1 calc R U . . .
P2 P 0.47959(12) 0.80065(11) 0.70634(9) 0.0114(3) Uani 1 1 d . . . . .
C24 C 0.3229(5) 0.7603(5) 0.7020(4) 0.0144(10) Uani 1 1 d . . . . .
C25 C 0.2253(5) 0.7494(5) 0.6306(4) 0.0170(11) Uani 1 1 d . . . . .
H25 H 0.238866 0.757730 0.581353 0.020 Uiso 1 1 calc R U . . .
C26 C 0.1061(5) 0.7260(6) 0.6307(4) 0.0230(13) Uani 1 1 d . . . . .
H26 H 0.039230 0.718172 0.581272 0.028 Uiso 1 1 calc R U . . .
C27 C 0.0854(5) 0.7144(5) 0.7003(4) 0.0223(13) Uani 1 1 d . . . . .
H27 H 0.004335 0.699162 0.699808 0.027 Uiso 1 1 calc R U . . .
C28 C 0.1824(6) 0.7247(5) 0.7724(4) 0.0228(13) Uani 1 1 d . . . . .
H28 H 0.167639 0.717574 0.821532 0.027 Uiso 1 1 calc R U . . .
C29 C 0.3011(5) 0.7455(5) 0.7730(4) 0.0193(12) Uani 1 1 d . . . . .
H29 H 0.367424 0.749605 0.821756 0.023 Uiso 1 1 calc R U . . .
C30 C 0.4621(5) 0.7999(5) 0.5990(3) 0.0135(10) Uani 1 1 d . . . . .
C31 C 0.4233(5) 0.8910(5) 0.5693(4) 0.0184(11) Uani 1 1 d . . . . .
H31 H 0.411387 0.956640 0.606703 0.022 Uiso 1 1 calc R U . . .
C32 C 0.4020(6) 0.8864(5) 0.4864(4) 0.0241(13) Uani 1 1 d . . . . .
H32 H 0.372455 0.947288 0.466536 0.029 Uiso 1 1 calc R U . . .
C33 C 0.4239(5) 0.7926(6) 0.4316(4) 0.0214(12) Uani 1 1 d . . . . .
H33 H 0.412182 0.790824 0.375120 0.026 Uiso 1 1 calc R U . . .
C34 C 0.4626(5) 0.7026(6) 0.4603(4) 0.0225(13) Uani 1 1 d . . . . .
H34 H 0.476938 0.638349 0.423097 0.027 Uiso 1 1 calc R U . . .
C35 C 0.4807(5) 0.7049(5) 0.5429(4) 0.0181(11) Uani 1 1 d . . . . .
H35 H 0.505833 0.641698 0.561536 0.022 Uiso 1 1 calc R U . . .
Fe1 Fe 0.61630(7) 1.03677(6) 0.87915(5) 0.01400(16) Uani 1 1 d . . . . .
C36 C 0.7371(5) 0.9384(4) 0.9163(3) 0.0123(10) Uani 1 1 d . . . . .
C37 C 0.7973(5) 1.0557(5) 0.9437(4) 0.0170(11) Uani 1 1 d . . . . .
H37 H 0.865698 1.086549 0.927713 0.020 Uiso 1 1 calc R U . . .
C38 C 0.7406(5) 1.1213(5) 0.9962(4) 0.0184(12) Uani 1 1 d . . . . .
H38 H 0.761619 1.206431 1.022836 0.022 Uiso 1 1 calc R U . . .
C39 C 0.6491(6) 1.0456(5) 1.0035(4) 0.0203(12) Uani 1 1 d . . . . .
H39 H 0.593460 1.068456 1.035676 0.024 Uiso 1 1 calc R U . . .
C40 C 0.6446(5) 0.9324(5) 0.9542(4) 0.0161(11) Uani 1 1 d . . . . .
H40 H 0.587906 0.861608 0.947287 0.019 Uiso 1 1 calc R U . . .
C41 C 0.5071(5) 0.9543(5) 0.7600(4) 0.0154(11) Uani 1 1 d . . . . .
C42 C 0.5989(5) 1.0407(5) 0.7609(4) 0.0183(11) Uani 1 1 d . . . . .
H42 H 0.661518 1.027302 0.733249 0.022 Uiso 1 1 calc R U . . .
C43 C 0.5858(6) 1.1500(5) 0.8088(4) 0.0222(13) Uani 1 1 d . . . . .
H43 H 0.638475 1.225861 0.821257 0.027 Uiso 1 1 calc R U . . .
C44 C 0.4868(6) 1.1308(5) 0.8367(4) 0.0249(13) Uani 1 1 d . . . . .
H44 H 0.458151 1.191098 0.872975 0.030 Uiso 1 1 calc R U . . .
C45 C 0.4366(5) 1.0112(5) 0.8065(4) 0.0168(11) Uani 1 1 d . . . . .
H45 H 0.366026 0.973337 0.817072 0.020 Uiso 1 1 calc R U . . .
N1 N 0.7971(4) 0.4891(4) 0.6113(3) 0.0167(10) Uani 1 1 d . . . . .
C10 C 0.8006(6) 0.5226(5) 0.5371(4) 0.0224(13) Uani 1 1 d . . . . .
H10A H 0.741423 0.467162 0.486474 0.034 Uiso 1 1 calc R U . . .
H10B H 0.882379 0.523580 0.533565 0.034 Uiso 1 1 calc R U . . .
H10C H 0.780204 0.599297 0.541787 0.034 Uiso 1 1 calc R U . . .
C2 C 0.8456(5) 0.3898(5) 0.6224(4) 0.0194(12) Uani 1 1 d . . . . .
O2 O 0.8899(4) 0.3387(4) 0.5721(3) 0.0269(10) Uani 1 1 d . . . . .
N3 N 0.8417(5) 0.3546(4) 0.6903(3) 0.0189(10) Uani 1 1 d . . . . .
C11 C 0.8844(6) 0.2484(5) 0.6989(4) 0.0262(14) Uani 1 1 d . . . . .
H11A H 0.835559 0.184180 0.649707 0.039 Uiso 1 1 calc R U . . .
H11B H 0.876210 0.234147 0.749767 0.039 Uiso 1 1 calc R U . . .
H11C H 0.970066 0.255823 0.702908 0.039 Uiso 1 1 calc R U . . .
C4 C 0.7895(5) 0.4233(5) 0.7436(3) 0.0138(10) Uani 1 1 d . U . . .
C5 C 0.7426(5) 0.5067(5) 0.7297(4) 0.0177(11) Uani 1 1 d . . . . .
C6 C 0.7407(5) 0.5488(5) 0.6629(3) 0.0140(10) Uani 1 1 d . . . . .
N7 N 0.6923(4) 0.5517(4) 0.7900(3) 0.0137(9) Uani 1 1 d . . . . .
O1 O 0.6919(4) 0.6337(3) 0.6516(2) 0.0154(8) Uani 1 1 d . . . . .
C8 C 0.7141(5) 0.4803(5) 0.8367(4) 0.0163(11) Uani 1 1 d . . . . .
Cl2 Cl 0.67657(16) 0.49720(14) 0.92524(10) 0.0270(3) Uani 1 1 d . . . . .
N9 N 0.7719(5) 0.3936(4) 0.8122(3) 0.0186(10) Uani 1 1 d . . . . .
O101 O 0.2529(6) 0.5434(7) 0.8773(5) 0.0629(19) Uani 1 1 d . . . . .
C101 C 0.1696(11) 0.4489(11) 0.8057(9) 0.087(4) Uani 1 1 d . . . . .
H10D H 0.154683 0.468472 0.752366 0.104 Uiso 1 1 calc R U . . .
H10E H 0.090705 0.431033 0.813683 0.104 Uiso 1 1 calc R U . . .
C102 C 0.2370(14) 0.3488(17) 0.8062(16) 0.192(14) Uani 1 1 d . . . . .
H10F H 0.207081 0.297960 0.834602 0.230 Uiso 1 1 calc R U . . .
H10G H 0.225652 0.303043 0.748047 0.230 Uiso 1 1 calc R U . . .
C103 C 0.3600(12) 0.3983(9) 0.8502(11) 0.098(5) Uani 1 1 d . . . . .
H10H H 0.408006 0.380346 0.812347 0.118 Uiso 1 1 calc R U . . .
H10I H 0.392017 0.366297 0.897443 0.118 Uiso 1 1 calc R U . . .
C104 C 0.3717(9) 0.5253(8) 0.8830(7) 0.052(2) Uani 1 1 d . . . . .
H10J H 0.427505 0.554487 0.941973 0.063 Uiso 1 1 calc R U . . .
H10K H 0.403313 0.564701 0.848585 0.063 Uiso 1 1 calc R U . . .
O201 O 0.0986(6) 0.1092(7) 0.6054(5) 0.067(2) Uani 1 1 d . . . . .
C201 C 0.2050(10) 0.0608(12) 0.6050(10) 0.091(5) Uani 1 1 d . . . . .
H20A H 0.185652 -0.008096 0.555877 0.109 Uiso 1 1 calc R U . . .
H20B H 0.239429 0.038805 0.656958 0.109 Uiso 1 1 calc R U . . .
C202 C 0.2925(11) 0.1545(11) 0.6003(9) 0.075(4) Uani 1 1 d . . . . .
H20C H 0.342029 0.122193 0.566403 0.091 Uiso 1 1 calc R U . . .
H20D H 0.347549 0.200469 0.657145 0.091 Uiso 1 1 calc R U . . .
C203 C 0.2109(12) 0.2266(8) 0.5584(7) 0.066(3) Uani 1 1 d . . . . .
H20E H 0.229239 0.306909 0.594939 0.080 Uiso 1 1 calc R U . . .
H20F H 0.220508 0.226366 0.504085 0.080 Uiso 1 1 calc R U . . .
C204 C 0.0849(10) 0.1693(10) 0.5454(7) 0.067(3) Uani 1 1 d . . . . .
H20G H 0.032830 0.227177 0.553876 0.080 Uiso 1 1 calc R U . . .
H20H H 0.047299 0.115687 0.487865 0.080 Uiso 1 1 calc R U . . .
H H 0.542(7) 0.700(7) 0.833(5) 0.04(2) Uiso 1 1 d . . . . .

loop_
_atom_site_aniso_label
_atom_site_aniso_U_11
_atom_site_aniso_U_22
_atom_site_aniso_U_33
_atom_site_aniso_U_23
_atom_site_aniso_U_13
_atom_site_aniso_U_12
Ir1 0.01182(10) 0.00959(10) 0.01040(10) 0.00309(7) 0.00218(7) 0.00351(7)
Cl1 0.0164(6) 0.0130(6) 0.0198(7) 0.0012(5) 0.0018(5) 0.0006(5)
P1 0.0106(6) 0.0124(6) 0.0111(6) 0.0042(5) 0.0030(5) 0.0041(5)
C12 0.012(2) 0.016(3) 0.019(3) 0.008(2) -0.001(2) 0.002(2)
C13 0.013(3) 0.018(3) 0.030(3) 0.007(2) 0.006(2) 0.008(2)
C14 0.016(3) 0.018(3) 0.055(5) 0.017(3) -0.001(3) 0.005(2)
C15 0.026(3) 0.026(3) 0.047(5) 0.022(3) -0.011(3) -0.002(3)
C16 0.043(4) 0.036(4) 0.023(4) 0.015(3) -0.004(3) 0.000(3)
C17 0.027(3) 0.023(3) 0.022(3) 0.012(3) 0.002(3) 0.003(3)
C18 0.018(3) 0.011(2) 0.020(3) 0.005(2) 0.011(2) 0.004(2)
C19 0.022(3) 0.016(3) 0.021(3) 0.007(2) 0.010(2) 0.007(2)
C20 0.044(4) 0.018(3) 0.024(3) 0.011(2) 0.019(3) 0.009(3)
C21 0.039(4) 0.020(3) 0.042(4) 0.012(3) 0.034(3) 0.011(3)
C22 0.024(3) 0.017(3) 0.043(4) 0.004(3) 0.020(3) 0.001(2)
C23 0.020(3) 0.017(3) 0.024(3) 0.003(2) 0.010(2) 0.001(2)
P2 0.0111(6) 0.0107(6) 0.0107(6) 0.0024(5) 0.0015(5) 0.0034(5)
C24 0.017(3) 0.011(2) 0.015(3) 0.001(2) 0.007(2) 0.001(2)
C25 0.016(3) 0.021(3) 0.017(3) 0.006(2) 0.009(2) 0.005(2)
C26 0.011(3) 0.031(3) 0.024(3) 0.007(3) 0.002(2) 0.004(2)
C27 0.011(3) 0.024(3) 0.028(3) 0.004(3) 0.006(2) 0.002(2)
C28 0.020(3) 0.028(3) 0.021(3) 0.006(3) 0.009(2) 0.002(2)
C29 0.015(3) 0.025(3) 0.019(3) 0.007(2) 0.006(2) 0.009(2)
C30 0.013(2) 0.015(2) 0.011(3) 0.004(2) 0.003(2) 0.002(2)
C31 0.020(3) 0.017(3) 0.018(3) 0.008(2) 0.005(2) 0.004(2)
C32 0.027(3) 0.020(3) 0.025(3) 0.012(3) 0.006(3) 0.002(3)
C33 0.018(3) 0.030(3) 0.015(3) 0.010(2) 0.003(2) -0.001(2)
C34 0.017(3) 0.030(3) 0.017(3) 0.003(2) 0.004(2) 0.001(2)
C35 0.017(3) 0.023(3) 0.016(3) 0.007(2) 0.005(2) 0.008(2)
Fe1 0.0130(4) 0.0108(3) 0.0159(4) 0.0013(3) 0.0037(3) 0.0030(3)
C36 0.012(2) 0.013(2) 0.010(2) 0.0015(19) 0.003(2) 0.001(2)
C37 0.013(3) 0.015(3) 0.017(3) 0.001(2) 0.001(2) 0.004(2)
C38 0.017(3) 0.018(3) 0.012(3) -0.002(2) 0.000(2) 0.003(2)
C39 0.025(3) 0.019(3) 0.016(3) 0.000(2) 0.009(2) 0.004(2)
C40 0.017(3) 0.015(3) 0.018(3) 0.005(2) 0.008(2) 0.004(2)
C41 0.016(3) 0.012(2) 0.015(3) 0.004(2) 0.000(2) 0.004(2)
C42 0.020(3) 0.015(3) 0.018(3) 0.007(2) 0.003(2) 0.005(2)
C43 0.027(3) 0.013(3) 0.023(3) 0.005(2) 0.002(3) 0.006(2)
C44 0.023(3) 0.018(3) 0.028(3) 0.003(2) 0.003(3) 0.010(2)
C45 0.015(3) 0.015(3) 0.020(3) 0.005(2) 0.004(2) 0.008(2)
N1 0.018(2) 0.018(2) 0.015(2) 0.0057(19) 0.0044(19) 0.0087(19)
C10 0.028(3) 0.027(3) 0.015(3) 0.006(2) 0.010(3) 0.009(3)
C2 0.016(3) 0.020(3) 0.016(3) 0.003(2) -0.002(2) 0.008(2)
O2 0.028(2) 0.027(2) 0.024(2) 0.0023(19) 0.008(2) 0.013(2)
N3 0.021(2) 0.016(2) 0.019(3) 0.0057(19) 0.003(2) 0.011(2)
C11 0.027(3) 0.020(3) 0.028(3) 0.006(3) 0.001(3) 0.014(3)
C4 0.0048(16) 0.0256(18) 0.0068(17) -0.0016(14) 0.0008(13) 0.0048(14)
C5 0.017(3) 0.019(3) 0.012(3) -0.002(2) 0.004(2) -0.001(2)
C6 0.011(2) 0.015(2) 0.012(3) 0.002(2) 0.000(2) 0.002(2)
N7 0.017(2) 0.015(2) 0.011(2) 0.0066(18) 0.0045(18) 0.0074(18)
O1 0.0169(19) 0.0143(18) 0.016(2) 0.0063(15) 0.0046(16) 0.0053(16)
C8 0.015(3) 0.016(3) 0.017(3) 0.007(2) 0.003(2) 0.002(2)
Cl2 0.0379(9) 0.0276(8) 0.0257(8) 0.0151(6) 0.0180(7) 0.0100(7)
N9 0.020(2) 0.016(2) 0.020(3) 0.0088(19) 0.002(2) 0.005(2)
O101 0.050(4) 0.075(5) 0.061(4) 0.013(4) 0.019(3) 0.016(4)
C101 0.060(7) 0.068(8) 0.095(10) 0.000(7) -0.005(7) 0.007(6)
C102 0.062(9) 0.151(17) 0.26(3) -0.113(17) 0.061(13) -0.009(10)
C103 0.071(8) 0.035(5) 0.173(16) 0.001(7) 0.043(9) 0.010(6)
C104 0.054(5) 0.056(6) 0.066(6) 0.029(5) 0.035(5) 0.019(5)
O201 0.061(4) 0.106(6) 0.082(5) 0.067(5) 0.050(4) 0.055(4)
C201 0.069(7) 0.123(10) 0.169(14) 0.125(11) 0.081(9) 0.074(8)
C202 0.069(7) 0.082(8) 0.121(11) 0.067(8) 0.057(8) 0.043(6)
C203 0.123(10) 0.041(5) 0.061(7) 0.024(5) 0.056(7) 0.030(6)
C204 0.090(8) 0.095(8) 0.063(6) 0.056(6) 0.048(6) 0.084(7)

loop_
_atom_type_symbol
_atom_type_description
_atom_type_scat_dispersion_real
_atom_type_scat_dispersion_imag
_atom_type_scat_source
C C 0.0033 0.0016 'International Tables Vol C Tables 4.2.6.8 and 6.1.1.4'
H H 0.0000 0.0000 'International Tables Vol C Tables 4.2.6.8 and 6.1.1.4'
Cl Cl 0.1484 0.1585 'International Tables Vol C Tables 4.2.6.8 and 6.1.1.4'
Fe Fe 0.3463 0.8444 'International Tables Vol C Tables 4.2.6.8 and 6.1.1.4'
Ir Ir -1.4442 7.9887 'International Tables Vol C Tables 4.2.6.8 and 6.1.1.4'
N N 0.0061 0.0033 'International Tables Vol C Tables 4.2.6.8 and 6.1.1.4'
O O 0.0106 0.0060 'International Tables Vol C Tables 4.2.6.8 and 6.1.1.4'
P P 0.1023 0.0942 'International Tables Vol C Tables 4.2.6.8 and 6.1.1.4'

loop_
_geom_angle_atom_site_label_1
_geom_angle_atom_site_label_2
_geom_angle_atom_site_label_3
_geom_angle
_geom_angle_site_symmetry_1
_geom_angle_site_symmetry_3
_geom_angle_publ_flag
Cl1 Ir1 H 89(3) . . ?
P1 Ir1 Cl1 174.57(5) . . ?
P1 Ir1 P2 98.99(5) . . ?
P1 Ir1 O1 93.44(10) . . ?
P1 Ir1 H 90(3) . . ?
P2 Ir1 Cl1 86.24(5) . . ?
P2 Ir1 O1 100.35(10) . . ?
P2 Ir1 H 87(3) . . ?
N7 Ir1 Cl1 83.74(13) . . ?
N7 Ir1 P1 91.04(13) . . ?
N7 Ir1 P2 169.96(13) . . ?
N7 Ir1 O1 78.66(16) . . ?
N7 Ir1 H 94(3) . . ?
O1 Ir1 Cl1 87.02(10) . . ?
O1 Ir1 H 172(3) . . ?
C12 P1 Ir1 111.86(19) . . ?
C18 P1 Ir1 117.2(2) . . ?
C18 P1 C12 103.2(3) . . ?
C36 P1 Ir1 116.94(18) . . ?
C36 P1 C12 102.2(3) . . ?
C36 P1 C18 103.5(3) . . ?
C13 C12 P1 119.9(5) . . ?
C17 C12 P1 120.6(5) . . ?
C17 C12 C13 119.4(6) . . ?
C12 C13 H13 120.3 . . ?
C14 C13 C12 119.5(6) . . ?
C14 C13 H13 120.3 . . ?
C13 C14 H14 119.6 . . ?
C15 C14 C13 120.7(7) . . ?
C15 C14 H14 119.6 . . ?
C14 C15 H15 120.0 . . ?
C14 C15 C16 120.0(6) . . ?
C16 C15 H15 120.0 . . ?
C15 C16 H16 119.6 . . ?
C15 C16 C17 120.9(7) . . ?
C17 C16 H16 119.6 . . ?
C12 C17 C16 119.5(7) . . ?
C12 C17 H17 120.3 . . ?
C16 C17 H17 120.3 . . ?
C19 C18 P1 120.2(4) . . ?
C19 C18 C23 118.9(5) . . ?
C23 C18 P1 120.9(5) . . ?
C18 C19 H19 120.1 . . ?
C20 C19 C18 119.7(6) . . ?
C20 C19 H19 120.1 . . ?
C19 C20 H20 119.4 . . ?
C21 C20 C19 121.1(6) . . ?
C21 C20 H20 119.4 . . ?
C20 C21 H21 120.5 . . ?
C22 C21 C20 119.1(6) . . ?
C22 C21 H21 120.5 . . ?
C21 C22 H22 119.5 . . ?
C21 C22 C23 121.0(6) . . ?
C23 C22 H22 119.5 . . ?
C18 C23 H23 119.9 . . ?
C22 C23 C18 120.2(6) . . ?
C22 C23 H23 119.9 . . ?
C24 P2 Ir1 112.38(19) . . ?
C30 P2 Ir1 115.32(18) . . ?
C30 P2 C24 103.5(3) . . ?
C41 P2 Ir1 121.70(18) . . ?
C41 P2 C24 99.8(3) . . ?
C41 P2 C30 101.6(3) . . ?
C25 C24 P2 121.1(4) . . ?
C25 C24 C29 119.2(5) . . ?
C29 C24 P2 119.7(4) . . ?
C24 C25 H25 120.0 . . ?
C24 C25 C26 120.0(5) . . ?
C26 C25 H25 120.0 . . ?
C25 C26 H26 119.7 . . ?
C27 C26 C25 120.6(6) . . ?
C27 C26 H26 119.7 . . ?
C26 C27 H27 119.9 . . ?
C26 C27 C28 120.1(6) . . ?
C28 C27 H27 119.9 . . ?
C27 C28 H28 119.9 . . ?
C27 C28 C29 120.1(6) . . ?
C29 C28 H28 119.9 . . ?
C24 C29 H29 120.0 . . ?
C28 C29 C24 119.9(6) . . ?
C28 C29 H29 120.0 . . ?
C31 C30 P2 121.0(4) . . ?
C31 C30 C35 118.5(5) . . ?
C35 C30 P2 120.4(4) . . ?
C30 C31 H31 119.7 . . ?
C32 C31 C30 120.7(6) . . ?
C32 C31 H31 119.7 . . ?
C31 C32 H32 119.9 . . ?
C31 C32 C33 120.3(6) . . ?
C33 C32 H32 119.9 . . ?
C32 C33 H33 120.3 . . ?
C34 C33 C32 119.4(6) . . ?
C34 C33 H33 120.3 . . ?
C33 C34 H34 119.7 . . ?
C33 C34 C35 120.7(6) . . ?
C35 C34 H34 119.7 . . ?
C30 C35 H35 119.8 . . ?
C34 C35 C30 120.3(6) . . ?
C34 C35 H35 119.8 . . ?
C36 Fe1 C37 41.4(2) . . ?
C36 Fe1 C38 69.3(2) . . ?
C36 Fe1 C39 69.0(2) . . ?
C36 Fe1 C40 41.7(2) . . ?
C36 Fe1 C41 108.4(2) . . ?
C36 Fe1 C42 110.4(2) . . ?
C36 Fe1 C43 140.6(2) . . ?
C36 Fe1 C44 177.3(2) . . ?
C36 Fe1 C45 136.9(2) . . ?
C37 Fe1 C38 40.7(2) . . ?
C37 Fe1 C39 68.0(2) . . ?
C37 Fe1 C43 110.9(3) . . ?
C37 Fe1 C44 141.2(2) . . ?
C37 Fe1 C45 175.8(2) . . ?
C38 Fe1 C39 40.0(2) . . ?
C38 Fe1 C43 109.1(2) . . ?
C38 Fe1 C44 113.4(2) . . ?
C39 Fe1 C44 112.4(3) . . ?
C40 Fe1 C37 69.3(2) . . ?
C40 Fe1 C38 68.6(2) . . ?
C40 Fe1 C39 40.6(2) . . ?
C40 Fe1 C43 176.5(2) . . ?
C40 Fe1 C44 137.8(3) . . ?
C40 Fe1 C45 111.8(2) . . ?
C41 Fe1 C37 134.5(2) . . ?
C41 Fe1 C38 174.7(2) . . ?
C41 Fe1 C39 144.3(2) . . ?
C41 Fe1 C40 113.1(2) . . ?
C41 Fe1 C42 41.4(2) . . ?
C41 Fe1 C43 69.4(2) . . ?
C41 Fe1 C44 69.0(2) . . ?
C41 Fe1 C45 41.3(2) . . ?
C42 Fe1 C37 107.6(2) . . ?
C42 Fe1 C38 134.2(2) . . ?
C42 Fe1 C39 174.3(2) . . ?
C42 Fe1 C40 142.3(2) . . ?
C42 Fe1 C43 41.1(2) . . ?
C42 Fe1 C44 68.4(3) . . ?
C42 Fe1 C45 69.0(2) . . ?
C43 Fe1 C39 136.0(2) . . ?
C43 Fe1 C44 40.0(3) . . ?
C45 Fe1 C38 143.4(2) . . ?
C45 Fe1 C39 115.5(2) . . ?
C45 Fe1 C43 68.2(2) . . ?
C45 Fe1 C44 40.5(2) . . ?
P1 C36 Fe1 123.6(3) . . ?
C37 C36 P1 127.7(4) . . ?
C37 C36 Fe1 70.4(3) . . ?
C37 C36 C40 107.5(5) . . ?
C40 C36 P1 124.8(4) . . ?
C40 C36 Fe1 70.0(3) . . ?
Fe1 C37 H37 126.0 . . ?
C36 C37 Fe1 68.2(3) . . ?
C36 C37 H37 126.0 . . ?
C38 C37 Fe1 70.2(3) . . ?
C38 C37 C36 108.0(5) . . ?
C38 C37 H37 126.0 . . ?
Fe1 C38 H38 125.9 . . ?
C37 C38 Fe1 69.1(3) . . ?
C37 C38 H38 125.9 . . ?
C39 C38 Fe1 70.3(3) . . ?
C39 C38 C37 108.2(5) . . ?
C39 C38 H38 125.9 . . ?
Fe1 C39 H39 125.5 . . ?
C38 C39 Fe1 69.7(3) . . ?
C38 C39 H39 125.5 . . ?
C38 C39 C40 108.9(5) . . ?
C40 C39 Fe1 68.5(3) . . ?
C40 C39 H39 125.5 . . ?
Fe1 C40 H40 126.3 . . ?
C36 C40 Fe1 68.3(3) . . ?
C36 C40 H40 126.3 . . ?
C39 C40 Fe1 70.9(3) . . ?
C39 C40 C36 107.4(5) . . ?
C39 C40 H40 126.3 . . ?
P2 C41 Fe1 126.9(3) . . ?
C42 C41 P2 126.8(4) . . ?
C42 C41 Fe1 69.7(3) . . ?
C42 C41 C45 107.3(5) . . ?
C45 C41 P2 125.8(4) . . ?
C45 C41 Fe1 70.5(3) . . ?
Fe1 C42 H42 125.9 . . ?
C41 C42 Fe1 68.9(3) . . ?
C41 C42 H42 125.9 . . ?
C41 C42 C43 108.1(5) . . ?
C43 C42 Fe1 70.7(4) . . ?
C43 C42 H42 125.9 . . ?
Fe1 C43 H43 126.1 . . ?
C42 C43 Fe1 68.2(3) . . ?
C42 C43 H43 126.1 . . ?
C44 C43 Fe1 70.0(4) . . ?
C44 C43 C42 107.7(5) . . ?
C44 C43 H43 126.1 . . ?
Fe1 C44 H44 125.6 . . ?
C43 C44 Fe1 69.9(3) . . ?
C43 C44 H44 125.6 . . ?
C43 C44 C45 108.9(5) . . ?
C45 C44 Fe1 69.3(3) . . ?
C45 C44 H44 125.6 . . ?
Fe1 C45 H45 126.0 . . ?
C41 C45 Fe1 68.2(3) . . ?
C41 C45 H45 126.0 . . ?
C44 C45 Fe1 70.2(3) . . ?
C44 C45 C41 107.9(5) . . ?
C44 C45 H45 126.0 . . ?
C2 N1 C10 116.8(5) . . ?
C6 N1 C10 119.7(5) . . ?
C6 N1 C2 123.3(5) . . ?
N1 C10 H10A 109.5 . . ?
N1 C10 H10B 109.5 . . ?
N1 C10 H10C 109.5 . . ?
H10A C10 H10B 109.5 . . ?
H10A C10 H10C 109.5 . . ?
H10B C10 H10C 109.5 . . ?
O2 C2 N1 119.7(6) . . ?
O2 C2 N3 121.9(5) . . ?
N3 C2 N1 118.4(5) . . ?
C2 N3 C11 118.5(5) . . ?
C2 N3 C4 115.6(5) . . ?
C4 N3 C11 125.9(5) . . ?
N3 C11 H11A 109.5 . . ?
N3 C11 H11B 109.5 . . ?
N3 C11 H11C 109.5 . . ?
H11A C11 H11B 109.5 . . ?
H11A C11 H11C 109.5 . . ?
H11B C11 H11C 109.5 . . ?
C5 C4 N3 124.2(5) . . ?
C5 C4 N9 113.4(5) . . ?
N9 C4 N3 121.9(5) . . ?
C4 C5 C6 124.8(6) . . ?
C4 C5 N7 110.7(5) . . ?
N7 C5 C6 124.4(5) . . ?
N1 C6 C5 113.4(5) . . ?
O1 C6 N1 124.1(5) . . ?
O1 C6 C5 122.4(5) . . ?
C5 N7 Ir1 108.6(4) . . ?
C8 N7 Ir1 149.7(4) . . ?
C8 N7 C5 101.1(5) . . ?
C6 O1 Ir1 105.6(3) . . ?
N7 C8 Cl2 122.6(4) . . ?
N7 C8 N9 116.9(5) . . ?
N9 C8 Cl2 120.5(4) . . ?
C8 N9 C4 97.8(4) . . ?
C104 O101 C101 106.3(8) . . ?
O101 C101 H10D 111.1 . . ?
O101 C101 H10E 111.1 . . ?
O101 C101 C102 103.5(10) . . ?
H10D C101 H10E 109.0 . . ?
C102 C101 H10D 111.1 . . ?
C102 C101 H10E 111.1 . . ?
C101 C102 H10F 110.6 . . ?
C101 C102 H10G 110.6 . . ?
H10F C102 H10G 108.7 . . ?
C103 C102 C101 105.6(13) . . ?
C103 C102 H10F 110.6 . . ?
C103 C102 H10G 110.6 . . ?
C102 C103 H10H 109.8 . . ?
C102 C103 H10I 109.8 . . ?
C102 C103 C104 109.3(12) . . ?
H10H C103 H10I 108.3 . . ?
C104 C103 H10H 109.8 . . ?
C104 C103 H10I 109.8 . . ?
O101 C104 C103 105.1(9) . . ?
O101 C104 H10J 110.7 . . ?
O101 C104 H10K 110.7 . . ?
C103 C104 H10J 110.7 . . ?
C103 C104 H10K 110.7 . . ?
H10J C104 H10K 108.8 . . ?
C204 O201 C201 103.9(7) . . ?
O201 C201 H20A 110.8 . . ?
O201 C201 H20B 110.8 . . ?
O201 C201 C202 104.8(8) . . ?
H20A C201 H20B 108.9 . . ?
C202 C201 H20A 110.8 . . ?
C202 C201 H20B 110.8 . . ?
C201 C202 H20C 111.0 . . ?
C201 C202 H20D 111.0 . . ?
C201 C202 C203 103.8(9) . . ?
H20C C202 H20D 109.0 . . ?
C203 C202 H20C 111.0 . . ?
C203 C202 H20D 111.0 . . ?
C202 C203 H20E 111.0 . . ?
C202 C203 H20F 111.0 . . ?
H20E C203 H20F 109.0 . . ?
C204 C203 C202 103.9(8) . . ?
C204 C203 H20E 111.0 . . ?
C204 C203 H20F 111.0 . . ?
O201 C204 C203 105.9(8) . . ?
O201 C204 H20G 110.6 . . ?
O201 C204 H20H 110.6 . . ?
C203 C204 H20G 110.6 . . ?
C203 C204 H20H 110.6 . . ?
H20G C204 H20H 108.7 . . ?

loop_
_geom_bond_atom_site_label_1
_geom_bond_atom_site_label_2
_geom_bond_distance
_geom_bond_site_symmetry_2
_geom_bond_publ_flag
Ir1 Cl1 2.3933(13) . ?
Ir1 P1 2.2483(14) . ?
Ir1 P2 2.2755(13) . ?
Ir1 N7 2.112(4) . ?
Ir1 O1 2.366(4) . ?
Ir1 H 1.68(8) . ?
P1 C12 1.829(6) . ?
P1 C18 1.819(6) . ?
P1 C36 1.801(5) . ?
C12 C13 1.404(8) . ?
C12 C17 1.380(9) . ?
C13 H13 0.9500 . ?
C13 C14 1.394(9) . ?
C14 H14 0.9500 . ?
C14 C15 1.357(12) . ?
C15 H15 0.9500 . ?
C15 C16 1.373(12) . ?
C16 H16 0.9500 . ?
C16 C17 1.395(9) . ?
C17 H17 0.9500 . ?
C18 C19 1.395(8) . ?
C18 C23 1.398(8) . ?
C19 H19 0.9500 . ?
C19 C20 1.386(8) . ?
C20 H20 0.9500 . ?
C20 C21 1.383(10) . ?
C21 H21 0.9500 . ?
C21 C22 1.375(10) . ?
C22 H22 0.9500 . ?
C22 C23 1.382(9) . ?
C23 H23 0.9500 . ?
P2 C24 1.832(6) . ?
P2 C30 1.824(6) . ?
P2 C41 1.824(6) . ?
C24 C25 1.381(8) . ?
C24 C29 1.392(8) . ?
C25 H25 0.9500 . ?
C25 C26 1.402(8) . ?
C26 H26 0.9500 . ?
C26 C27 1.350(9) . ?
C27 H27 0.9500 . ?
C27 C28 1.386(9) . ?
C28 H28 0.9500 . ?
C28 C29 1.390(8) . ?
C29 H29 0.9500 . ?
C30 C31 1.400(8) . ?
C30 C35 1.401(8) . ?
C31 H31 0.9500 . ?
C31 C32 1.381(9) . ?
C32 H32 0.9500 . ?
C32 C33 1.395(9) . ?
C33 H33 0.9500 . ?
C33 C34 1.381(9) . ?
C34 H34 0.9500 . ?
C34 C35 1.387(8) . ?
C35 H35 0.9500 . ?
Fe1 C36 2.008(5) . ?
Fe1 C37 2.038(6) . ?
Fe1 C38 2.054(6) . ?
Fe1 C39 2.062(6) . ?
Fe1 C40 2.031(6) . ?
Fe1 C41 2.019(6) . ?
Fe1 C42 2.029(6) . ?
Fe1 C43 2.062(6) . ?
Fe1 C44 2.063(6) . ?
Fe1 C45 2.050(6) . ?
C36 C37 1.430(8) . ?
C36 C40 1.439(8) . ?
C37 H37 1.0000 . ?
C37 C38 1.424(8) . ?
C38 H38 1.0000 . ?
C38 C39 1.409(9) . ?
C39 H39 1.0000 . ?
C39 C40 1.421(8) . ?
C40 H40 1.0000 . ?
C41 C42 1.431(8) . ?
C41 C45 1.437(8) . ?
C42 H42 1.0000 . ?
C42 C43 1.437(8) . ?
C43 H43 1.0000 . ?
C43 C44 1.412(10) . ?
C44 H44 1.0000 . ?
C44 C45 1.424(8) . ?
C45 H45 1.0000 . ?
N1 C10 1.466(8) . ?
N1 C2 1.420(7) . ?
N1 C6 1.382(7) . ?
C10 H10A 0.9800 . ?
C10 H10B 0.9800 . ?
C10 H10C 0.9800 . ?
C2 O2 1.223(7) . ?
C2 N3 1.374(8) . ?
N3 C11 1.462(7) . ?
N3 C4 1.414(7) . ?
C11 H11A 0.9800 . ?
C11 H11B 0.9800 . ?
C11 H11C 0.9800 . ?
C4 C5 1.246(8) . ?
C4 N9 1.404(7) . ?
C5 C6 1.387(8) . ?
C5 N7 1.381(7) . ?
C6 O1 1.262(7) . ?
N7 C8 1.331(7) . ?
C8 Cl2 1.705(6) . ?
C8 N9 1.360(7) . ?
O101 C101 1.473(13) . ?
O101 C104 1.410(11) . ?
C101 H10D 0.9900 . ?
C101 H10E 0.9900 . ?
C101 C102 1.52(2) . ?
C102 H10F 0.9900 . ?
C102 H10G 0.9900 . ?
C102 C103 1.403(19) . ?
C103 H10H 0.9900 . ?
C103 H10I 0.9900 . ?
C103 C104 1.491(14) . ?
C104 H10J 0.9900 . ?
C104 H10K 0.9900 . ?
O201 C201 1.432(11) . ?
O201 C204 1.405(11) . ?
C201 H20A 0.9900 . ?
C201 H20B 0.9900 . ?
C201 C202 1.502(15) . ?
C202 H20C 0.9900 . ?
C202 H20D 0.9900 . ?
C202 C203 1.514(15) . ?
C203 H20E 0.9900 . ?
C203 H20F 0.9900 . ?
C203 C204 1.500(16) . ?
C204 H20G 0.9900 . ?
C204 H20H 0.9900 . ?

loop_
_geom_torsion_atom_site_label_1
_geom_torsion_atom_site_label_2
_geom_torsion_atom_site_label_3
_geom_torsion_atom_site_label_4
_geom_torsion
_geom_torsion_site_symmetry_1
_geom_torsion_site_symmetry_2
_geom_torsion_site_symmetry_3
_geom_torsion_site_symmetry_4
_geom_torsion_publ_flag
Ir1 P1 C12 C13 77.5(5) . . . . ?
Ir1 P1 C12 C17 -98.6(5) . . . . ?
Ir1 P1 C18 C19 22.5(5) . . . . ?
Ir1 P1 C18 C23 -159.2(4) . . . . ?
Ir1 P1 C36 Fe1 -53.2(4) . . . . ?
Ir1 P1 C36 C37 -143.5(5) . . . . ?
Ir1 P1 C36 C40 34.5(5) . . . . ?
Ir1 P2 C24 C25 -131.7(4) . . . . ?
Ir1 P2 C24 C29 51.2(5) . . . . ?
Ir1 P2 C30 C31 -159.3(4) . . . . ?
Ir1 P2 C30 C35 24.4(5) . . . . ?
Ir1 P2 C41 Fe1 -15.6(5) . . . . ?
Ir1 P2 C41 C42 75.5(5) . . . . ?
Ir1 P2 C41 C45 -107.2(5) . . . . ?
Ir1 N7 C8 Cl2 -14.5(11) . . . . ?
Ir1 N7 C8 N9 167.5(6) . . . . ?
P1 C12 C13 C14 -175.5(5) . . . . ?
P1 C12 C17 C16 176.5(5) . . . . ?
P1 C18 C19 C20 176.4(4) . . . . ?
P1 C18 C23 C22 -177.3(5) . . . . ?
P1 C36 C37 Fe1 117.8(5) . . . . ?
P1 C36 C37 C38 177.0(4) . . . . ?
P1 C36 C40 Fe1 -117.6(4) . . . . ?
P1 C36 C40 C39 -178.0(4) . . . . ?
C12 P1 C18 C19 145.9(5) . . . . ?
C12 P1 C18 C23 -35.8(5) . . . . ?
C12 P1 C36 Fe1 -175.7(3) . . . . ?
C12 P1 C36 C37 94.0(5) . . . . ?
C12 P1 C36 C40 -88.0(5) . . . . ?
C12 C13 C14 C15 -0.4(9) . . . . ?
C13 C12 C17 C16 0.4(9) . . . . ?
C13 C14 C15 C16 -1.0(10) . . . . ?
C14 C15 C16 C17 2.1(11) . . . . ?
C15 C16 C17 C12 -1.8(10) . . . . ?
C17 C12 C13 C14 0.6(9) . . . . ?
C18 P1 C12 C13 -49.4(5) . . . . ?
C18 P1 C12 C17 134.5(5) . . . . ?
C18 P1 C36 Fe1 77.3(4) . . . . ?
C18 P1 C36 C37 -13.0(6) . . . . ?
C18 P1 C36 C40 165.0(5) . . . . ?
C18 C19 C20 C21 1.3(9) . . . . ?
C19 C18 C23 C22 1.0(9) . . . . ?
C19 C20 C21 C22 0.2(9) . . . . ?
C20 C21 C22 C23 -1.1(9) . . . . ?
C21 C22 C23 C18 0.5(9) . . . . ?
C23 C18 C19 C20 -1.9(8) . . . . ?
P2 C24 C25 C26 -175.8(5) . . . . ?
P2 C24 C29 C28 174.5(5) . . . . ?
P2 C30 C31 C32 -175.5(5) . . . . ?
P2 C30 C35 C34 177.4(4) . . . . ?
P2 C41 C42 Fe1 -121.5(5) . . . . ?
P2 C41 C42 C43 178.5(4) . . . . ?
P2 C41 C45 Fe1 122.0(5) . . . . ?
P2 C41 C45 C44 -178.8(4) . . . . ?
C24 P2 C30 C31 77.6(5) . . . . ?
C24 P2 C30 C35 -98.8(5) . . . . ?
C24 P2 C41 Fe1 108.5(4) . . . . ?
C24 P2 C41 C42 -160.4(5) . . . . ?
C24 P2 C41 C45 17.0(5) . . . . ?
C24 C25 C26 C27 0.3(9) . . . . ?
C25 C24 C29 C28 -2.7(9) . . . . ?
C25 C26 C27 C28 -0.5(10) . . . . ?
C26 C27 C28 C29 -0.8(10) . . . . ?
C27 C28 C29 C24 2.4(9) . . . . ?
C29 C24 C25 C26 1.3(9) . . . . ?
C30 P2 C24 C25 -6.7(5) . . . . ?
C30 P2 C24 C29 176.3(5) . . . . ?
C30 P2 C41 Fe1 -145.4(4) . . . . ?
C30 P2 C41 C42 -54.3(5) . . . . ?
C30 P2 C41 C45 123.0(5) . . . . ?
C30 C31 C32 C33 -2.6(9) . . . . ?
C31 C30 C35 C34 1.0(8) . . . . ?
C31 C32 C33 C34 2.4(9) . . . . ?
C32 C33 C34 C35 -0.5(9) . . . . ?
C33 C34 C35 C30 -1.2(9) . . . . ?
C35 C30 C31 C32 0.9(9) . . . . ?
Fe1 C36 C37 C38 59.1(4) . . . . ?
Fe1 C36 C40 C39 -60.4(4) . . . . ?
Fe1 C37 C38 C39 59.6(4) . . . . ?
Fe1 C38 C39 C40 57.3(4) . . . . ?
Fe1 C39 C40 C36 58.7(4) . . . . ?
Fe1 C41 C42 C43 -60.0(4) . . . . ?
Fe1 C41 C45 C44 59.2(4) . . . . ?
Fe1 C42 C43 C44 -59.1(4) . . . . ?
Fe1 C43 C44 C45 -58.4(4) . . . . ?
Fe1 C44 C45 C41 -57.9(4) . . . . ?
C36 P1 C12 C13 -156.7(5) . . . . ?
C36 P1 C12 C17 27.3(5) . . . . ?
C36 P1 C18 C19 -107.9(5) . . . . ?
C36 P1 C18 C23 70.4(5) . . . . ?
C36 C37 C38 Fe1 -57.9(4) . . . . ?
C36 C37 C38 C39 1.8(7) . . . . ?
C37 C36 C40 Fe1 60.8(4) . . . . ?
C37 C36 C40 C39 0.4(6) . . . . ?
C37 C38 C39 Fe1 -58.9(4) . . . . ?
C37 C38 C39 C40 -1.6(7) . . . . ?
C38 C39 C40 Fe1 -58.0(4) . . . . ?
C38 C39 C40 C36 0.7(7) . . . . ?
C40 C36 C37 Fe1 -60.5(4) . . . . ?
C40 C36 C37 C38 -1.3(6) . . . . ?
C41 P2 C24 C25 97.9(5) . . . . ?
C41 P2 C24 C29 -79.2(5) . . . . ?
C41 P2 C30 C31 -25.6(5) . . . . ?
C41 P2 C30 C35 158.1(5) . . . . ?
C41 C42 C43 Fe1 58.9(4) . . . . ?
C41 C42 C43 C44 -0.1(7) . . . . ?
C42 C41 C45 Fe1 -60.2(4) . . . . ?
C42 C41 C45 C44 -1.0(7) . . . . ?
C42 C43 C44 Fe1 57.9(4) . . . . ?
C42 C43 C44 C45 -0.5(7) . . . . ?
C43 C44 C45 Fe1 58.8(4) . . . . ?
C43 C44 C45 C41 0.9(7) . . . . ?
C45 C41 C42 Fe1 60.7(4) . . . . ?
C45 C41 C42 C43 0.7(6) . . . . ?
N1 C2 N3 C11 176.2(5) . . . . ?
N1 C2 N3 C4 -0.6(8) . . . . ?
N1 C6 O1 Ir1 176.3(4) . . . . ?
C10 N1 C2 O2 1.7(8) . . . . ?
C10 N1 C2 N3 -178.7(5) . . . . ?
C10 N1 C6 C5 179.0(5) . . . . ?
C10 N1 C6 O1 -1.1(8) . . . . ?
C2 N1 C6 C5 3.7(8) . . . . ?
C2 N1 C6 O1 -176.4(5) . . . . ?
C2 N3 C4 C5 4.2(8) . . . . ?
C2 N3 C4 N9 175.6(5) . . . . ?
O2 C2 N3 C11 -4.3(9) . . . . ?
O2 C2 N3 C4 179.0(5) . . . . ?
N3 C4 C5 C6 -4.0(9) . . . . ?
N3 C4 C5 N7 176.0(5) . . . . ?
N3 C4 N9 C8 -176.1(5) . . . . ?
C11 N3 C4 C5 -172.2(6) . . . . ?
C11 N3 C4 N9 -0.8(8) . . . . ?
C4 C5 C6 N1 0.0(8) . . . . ?
C4 C5 C6 O1 -180.0(6) . . . . ?
C4 C5 N7 Ir1 -175.7(4) . . . . ?
C4 C5 N7 C8 -2.0(6) . . . . ?
C5 C4 N9 C8 -3.8(6) . . . . ?
C5 C6 O1 Ir1 -3.8(6) . . . . ?
C5 N7 C8 Cl2 177.3(4) . . . . ?
C5 N7 C8 N9 -0.6(7) . . . . ?
C6 N1 C2 O2 177.1(5) . . . . ?
C6 N1 C2 N3 -3.3(8) . . . . ?
C6 C5 N7 Ir1 4.3(7) . . . . ?
C6 C5 N7 C8 178.0(5) . . . . ?
N7 C5 C6 N1 180.0(5) . . . . ?
N7 C5 C6 O1 0.0(9) . . . . ?
N7 C8 N9 C4 2.5(6) . . . . ?
Cl2 C8 N9 C4 -175.5(4) . . . . ?
N9 C4 C5 C6 -176.1(5) . . . . ?
N9 C4 C5 N7 3.9(7) . . . . ?
O101 C101 C102 C103 -22(2) . . . . ?
C101 O101 C104 C103 -29.6(13) . . . . ?
C101 C102 C103 C104 4(2) . . . . ?
C102 C103 C104 O101 15.8(19) . . . . ?
C104 O101 C101 C102 32.0(16) . . . . ?
O201 C201 C202 C203 -25.7(15) . . . . ?
C201 O201 C204 C203 -40.7(12) . . . . ?
C201 C202 C203 C204 1.6(13) . . . . ?
C202 C203 C204 O201 23.7(11) . . . . ?
C204 O201 C201 C202 41.5(14) . . . . ?
